data_2218298
loop_
_publ_author_name
'Wang, Yu-Min'
'Zhao, Zhen-Dong'
'Chen, Yu-Xiang'
'Bi, Liang-Wu'

_publ_section_title
;
 (<i>E</i>)-<i>N</i>'-(2-Hydroxybenzylidene)-3,4,5-trimethoxybenzohydrazide
;
_journal_coeditor_code AT2541
_journal_issue 6
_journal_name_full 'Acta Crystallographica Section E'
_journal_page_first o1009
_journal_paper_doi 10.1107/S1600536808006077
_journal_volume 64
_journal_year 2008
_chemical_formula_iupac 'C17 H18 N2 O5'
_chemical_formula_moiety 'C17 H18 N2 O5'
_chemical_formula_sum 'C17 H18 N2 O5'
_chemical_formula_weight 330.33
_chemical_name_systematic
;
(<i>E</i>)-<i>N</i>'-(2-Hydroxybenzylidene)-3,4,5-trimethoxybenzohydrazide
;
_space_group_IT_number 14
_symmetry_cell_setting monoclinic
_symmetry_space_group_name_Hall '-P 2ybc'
_symmetry_space_group_name_H-M 'P 1 21/c 1'
_atom_sites_solution_hydrogens geom
_atom_sites_solution_primary direct
_atom_sites_solution_secondary difmap
_audit_creation_method SHELXL-97
_cell_angle_alpha 90.00
_cell_angle_beta 99.854(16)
_cell_angle_gamma 90.00
_cell_formula_units_Z 4
_cell_length_a 15.348(12)
_cell_length_b 13.330(11)
_cell_length_c 8.299(7)
_cell_measurement_reflns_used 2179
_cell_measurement_temperature 273(2)
_cell_measurement_theta_max 22.90
_cell_measurement_theta_min 2.69
_cell_volume 1673(2)
_computing_cell_refinement 'SAINT (Bruker, 1997)'
_computing_data_collection 'SMART (Bruker, 1997)'
_computing_data_reduction 'SAINT (Bruker, 1997)'
_computing_molecular_graphics 'SHELXTL (Sheldrick, 2008)'
_computing_publication_material 'SHELXTL (Sheldrick, 2008)'
_computing_structure_refinement 'SHELXL97 (Sheldrick, 2008)'
_computing_structure_solution 'SHELXS97 (Sheldrick, 2008)'
_diffrn_ambient_temperature 273(2)
_diffrn_measured_fraction_theta_full 0.997
_diffrn_measured_fraction_theta_max 0.997
_diffrn_measurement_device_type 'Bruker APEX CCD area-detector'
_diffrn_measurement_method '\f and \w'
_diffrn_radiation_monochromator graphite
_diffrn_radiation_source 'fine-focus sealed tube'
_diffrn_radiation_type MoK\a
_diffrn_radiation_wavelength 0.71073
_diffrn_reflns_av_R_equivalents 0.0479
_diffrn_reflns_av_sigmaI/netI 0.0586
_diffrn_reflns_limit_h_max 18
_diffrn_reflns_limit_h_min -14
_diffrn_reflns_limit_k_max 15
_diffrn_reflns_limit_k_min -14
_diffrn_reflns_limit_l_max 9
_diffrn_reflns_limit_l_min -9
_diffrn_reflns_number 8200
_diffrn_reflns_theta_full 25.04
_diffrn_reflns_theta_max 25.04
_diffrn_reflns_theta_min 1.35
_exptl_absorpt_coefficient_mu 0.098
_exptl_absorpt_correction_T_max 0.9951
_exptl_absorpt_correction_T_min 0.9913
_exptl_absorpt_correction_type multi-scan
_exptl_absorpt_process_details '(SADABS; Sheldrick, 1996)'
_exptl_crystal_colour colourless
_exptl_crystal_density_diffrn 1.312
_exptl_crystal_density_method 'not measured'
_exptl_crystal_description needle
_exptl_crystal_F_000 696
_exptl_crystal_size_max 0.10
_exptl_crystal_size_mid 0.06
_exptl_crystal_size_min 0.04
_refine_diff_density_max 0.591
_refine_diff_density_min -0.255
_refine_ls_extinction_coef 0.009(2)
_refine_ls_extinction_expression Fc^*^=kFc[1+0.001xFc^2^\l^3^/sin(2\q)]^-1/4^
_refine_ls_extinction_method 'SHELXL97 (Sheldrick, 2008)'
_refine_ls_goodness_of_fit_ref 1.004
_refine_ls_hydrogen_treatment constr
_refine_ls_matrix_type full
_refine_ls_number_parameters 219
_refine_ls_number_reflns 2952
_refine_ls_number_restraints 0
_refine_ls_restrained_S_all 1.004
_refine_ls_R_factor_all 0.1016
_refine_ls_R_factor_gt 0.0684
_refine_ls_shift/su_max 0.000
_refine_ls_shift/su_mean 0.000
_refine_ls_structure_factor_coef Fsqd
_refine_ls_weighting_details 'calc w=1/[\s^2^(Fo^2^)+(0.09P)^2^+1.3P] where P=(Fo^2^+2Fc^2^)/3'
_refine_ls_weighting_scheme calc
_refine_ls_wR_factor_gt 0.1708
_refine_ls_wR_factor_ref 0.1936
_reflns_number_gt 1945
_reflns_number_total 2952
_reflns_threshold_expression I>2\s(I)
_cod_data_source_file at2541.cif
_cod_data_source_block I
_cod_original_sg_symbol_H-M 'P 21/c'
_cod_database_code 2218298
_cod_database_fobs_code 2218298

loop_
_symmetry_equiv_pos_as_xyz
'x, y, z'
'-x, y+1/2, -z+1/2'
'-x, -y, -z'
'x, -y-1/2, z-1/2'

loop_
_atom_site_type_symbol
_atom_site_label
_atom_site_fract_x
_atom_site_fract_y
_atom_site_fract_z
_atom_site_U_iso_or_equiv
_atom_site_adp_type
_atom_site_calc_flag
_atom_site_refinement_flags
_atom_site_occupancy
O O1 0.56784(18) 0.60473(18) 0.8299(3) 0.0620(7) Uani d . 1
H H1 0.6008 0.6424 0.7904 0.093 Uiso calc R 1
O O2 0.72936(16) 0.85318(16) 0.7297(3) 0.0523(7) Uani d . 1
O O3 0.81393(18) 1.13644(15) 0.3448(4) 0.0684(8) Uani d . 1
O O4 0.92560(17) 1.04300(17) 0.1799(3) 0.0613(8) Uani d . 1
O O5 0.96337(16) 0.84707(17) 0.2246(3) 0.0586(7) Uani d . 1
N N1 0.67460(17) 0.66256(18) 0.6249(3) 0.0390(6) Uani d . 1
N N2 0.72254(17) 0.72742(18) 0.5423(3) 0.0412(7) Uani d . 1
H H2 0.7367 0.7084 0.4512 0.049 Uiso calc R 1
C C1 0.5635(2) 0.5152(2) 0.7521(4) 0.0445(8) Uani d . 1
C C2 0.6102(2) 0.4977(2) 0.6245(4) 0.0423(8) Uani d . 1
C C3 0.6039(2) 0.4020(2) 0.5511(4) 0.0541(9) Uani d . 1
H H3 0.6344 0.3888 0.4658 0.065 Uiso calc R 1
C C4 0.5525(3) 0.3270(3) 0.6047(5) 0.0643(11) Uani d . 1
H H4 0.5497 0.2636 0.5574 0.077 Uiso calc R 1
C C5 0.5060(3) 0.3479(3) 0.7282(5) 0.0651(11) Uani d . 1
H H5 0.4708 0.2983 0.7629 0.078 Uiso calc R 1
C C6 0.5108(3) 0.4403(3) 0.8012(4) 0.0602(10) Uani d . 1
H H6 0.4785 0.4530 0.8843 0.072 Uiso calc R 1
C C7 0.6621(2) 0.5750(2) 0.5607(4) 0.0421(8) Uani d . 1
H H7 0.6874 0.5602 0.4693 0.051 Uiso calc R 1
C C8 0.7475(2) 0.8195(2) 0.6011(4) 0.0379(7) Uani d . 1
C C9 0.7992(2) 0.8781(2) 0.4960(4) 0.0368(7) Uani d . 1
C C10 0.7841(2) 0.9807(2) 0.4799(4) 0.0441(8) Uani d . 1
H H10 0.7461 1.0123 0.5400 0.053 Uiso calc R 1
C C11 0.8259(2) 1.0356(2) 0.3738(4) 0.0461(8) Uani d . 1
C C12 0.8839(2) 0.9881(2) 0.2853(4) 0.0460(8) Uani d . 1
C C13 0.9029(2) 0.8862(2) 0.3110(4) 0.0428(8) Uani d . 1
C C14 0.8592(2) 0.8308(2) 0.4139(4) 0.0415(8) Uani d . 1
H H14 0.8701 0.7624 0.4279 0.050 Uiso calc R 1
C C15 0.7580(3) 1.1888(3) 0.4353(6) 0.0807(14) Uani d . 1
H H15A 0.6995 1.1610 0.4119 0.121 Uiso calc R 1
H H15B 0.7560 1.2584 0.4053 0.121 Uiso calc R 1
H H15C 0.7806 1.1824 0.5501 0.121 Uiso calc R 1
C C16 0.8877(3) 1.0316(3) 0.0131(6) 0.0787(14) Uani d . 1
H H16A 0.8832 0.9615 -0.0138 0.118 Uiso calc R 1
H H16B 0.9243 1.0644 -0.0538 0.118 Uiso calc R 1
H H16C 0.8298 1.0611 -0.0062 0.118 Uiso calc R 1
C C17 1.0023(3) 0.7532(3) 0.2783(5) 0.0656(11) Uani d . 1
H H17A 1.0269 0.7572 0.3925 0.098 Uiso calc R 1
H H17B 1.0483 0.7375 0.2171 0.098 Uiso calc R 1
H H17C 0.9580 0.7017 0.2613 0.098 Uiso calc R 1

loop_
_atom_site_aniso_label
_atom_site_aniso_U_11
_atom_site_aniso_U_22
_atom_site_aniso_U_33
_atom_site_aniso_U_12
_atom_site_aniso_U_13
_atom_site_aniso_U_23
O1 0.085(2) 0.0474(14) 0.0639(17) -0.0132(13) 0.0429(14) -0.0088(12)
O2 0.0821(17) 0.0435(13) 0.0395(14) 0.0001(11) 0.0339(12) -0.0002(10)
O3 0.0843(19) 0.0262(12) 0.108(2) 0.0009(11) 0.0555(17) 0.0053(12)
O4 0.0757(18) 0.0431(13) 0.077(2) -0.0130(12) 0.0470(15) 0.0080(12)
O5 0.0677(16) 0.0472(14) 0.0734(18) 0.0114(12) 0.0475(14) 0.0096(12)
N1 0.0488(16) 0.0375(14) 0.0352(15) -0.0023(11) 0.0199(12) 0.0062(11)
N2 0.0614(17) 0.0367(14) 0.0326(15) -0.0051(12) 0.0283(13) 0.0024(11)
C1 0.059(2) 0.0382(17) 0.0386(19) -0.0069(15) 0.0148(16) -0.0011(14)
C2 0.0508(19) 0.0364(16) 0.0417(19) -0.0023(14) 0.0135(15) 0.0034(13)
C3 0.071(2) 0.0403(18) 0.054(2) -0.0005(17) 0.0179(18) -0.0032(16)
C4 0.087(3) 0.0363(18) 0.066(3) -0.0093(19) 0.006(2) -0.0028(17)
C5 0.086(3) 0.051(2) 0.056(2) -0.029(2) 0.009(2) 0.0073(18)
C6 0.077(3) 0.062(2) 0.046(2) -0.0220(19) 0.0245(19) 0.0042(17)
C7 0.053(2) 0.0424(18) 0.0355(18) 0.0009(14) 0.0201(15) 0.0022(14)
C8 0.0511(19) 0.0370(16) 0.0299(17) 0.0027(14) 0.0188(14) 0.0058(13)
C9 0.0451(18) 0.0351(16) 0.0339(17) -0.0007(13) 0.0169(14) 0.0011(12)
C10 0.051(2) 0.0367(17) 0.051(2) -0.0017(14) 0.0265(16) -0.0048(14)
C11 0.057(2) 0.0260(15) 0.061(2) -0.0032(14) 0.0271(17) 0.0020(14)
C12 0.053(2) 0.0320(16) 0.060(2) -0.0071(14) 0.0305(17) 0.0021(14)
C13 0.0484(19) 0.0369(17) 0.050(2) 0.0004(14) 0.0271(16) 0.0015(14)
C14 0.053(2) 0.0328(16) 0.0429(19) 0.0012(14) 0.0213(15) 0.0014(13)
C15 0.093(3) 0.0329(19) 0.128(4) 0.0065(19) 0.053(3) -0.003(2)
C16 0.090(3) 0.079(3) 0.077(3) -0.001(2) 0.044(3) 0.033(2)
C17 0.065(2) 0.069(2) 0.070(3) 0.024(2) 0.031(2) 0.009(2)

loop_
_atom_type_symbol
_atom_type_description
_atom_type_scat_dispersion_real
_atom_type_scat_dispersion_imag
_atom_type_scat_source
C C 0.0033 0.0016 'International Tables Vol C Tables 4.2.6.8 and 6.1.1.4'
H H 0.0000 0.0000 'International Tables Vol C Tables 4.2.6.8 and 6.1.1.4'
N N 0.0061 0.0033 'International Tables Vol C Tables 4.2.6.8 and 6.1.1.4'
O O 0.0106 0.0060 'International Tables Vol C Tables 4.2.6.8 and 6.1.1.4'

loop_
_geom_angle_atom_site_label_1
_geom_angle_atom_site_label_2
_geom_angle_atom_site_label_3
_geom_angle
C1 O1 H1 109.5
C11 O3 C15 117.7(3)
C12 O4 C16 113.9(3)
C13 O5 C17 117.1(3)
C7 N1 N2 114.5(2)
C8 N2 N1 121.9(2)
C8 N2 H2 119.1
N1 N2 H2 119.1
O1 C1 C6 118.5(3)
O1 C1 C2 121.3(3)
C6 C1 C2 120.2(3)
C1 C2 C3 118.2(3)
C1 C2 C7 122.8(3)
C3 C2 C7 118.9(3)
C4 C3 C2 120.8(3)
C4 C3 H3 119.6
C2 C3 H3 119.6
C5 C4 C3 119.2(3)
C5 C4 H4 120.4
C3 C4 H4 120.4
C6 C5 C4 121.2(3)
C6 C5 H5 119.4
C4 C5 H5 119.4
C5 C6 C1 120.4(3)
C5 C6 H6 119.8
C1 C6 H6 119.8
N1 C7 C2 122.9(3)
N1 C7 H7 118.5
C2 C7 H7 118.5
O2 C8 N2 123.5(3)
O2 C8 C9 122.3(3)
N2 C8 C9 114.2(2)
C14 C9 C10 120.9(3)
C14 C9 C8 120.8(3)
C10 C9 C8 118.3(3)
C11 C10 C9 119.6(3)
C11 C10 H10 120.2
C9 C10 H10 120.2
O3 C11 C10 124.5(3)
O3 C11 C12 115.4(3)
C10 C11 C12 120.1(3)
O4 C12 C11 120.0(3)
O4 C12 C13 120.3(3)
C11 C12 C13 119.6(3)
O5 C13 C14 124.3(3)
O5 C13 C12 115.6(3)
C14 C13 C12 120.1(3)
C13 C14 C9 119.5(3)
C13 C14 H14 120.2
C9 C14 H14 120.2
O3 C15 H15A 109.5
O3 C15 H15B 109.5
H15A C15 H15B 109.5
O3 C15 H15C 109.5
H15A C15 H15C 109.5
H15B C15 H15C 109.5
O4 C16 H16A 109.5
O4 C16 H16B 109.5
H16A C16 H16B 109.5
O4 C16 H16C 109.5
H16A C16 H16C 109.5
H16B C16 H16C 109.5
O5 C17 H17A 109.5
O5 C17 H17B 109.5
H17A C17 H17B 109.5
O5 C17 H17C 109.5
H17A C17 H17C 109.5
H17B C17 H17C 109.5

loop_
_geom_bond_atom_site_label_1
_geom_bond_atom_site_label_2
_geom_bond_distance
_geom_bond_publ_flag
O1 C1 1.353(4) no
O1 H1 0.8200 ?
O2 C8 1.233(3) no
O3 C11 1.373(4) no
O3 C15 1.417(4) no
O4 C12 1.379(4) no
O4 C16 1.415(5) no
O5 C13 1.369(3) no
O5 C17 1.424(4) no
N1 C7 1.284(4) no
N1 N2 1.389(3) no
N2 C8 1.351(4) no
N2 H2 0.8600 ?
C1 C6 1.389(5) no
C1 C2 1.396(4) no
C2 C3 1.410(5) no
C2 C7 1.456(4) no
C3 C4 1.393(5) no
C3 H3 0.9300 ?
C4 C5 1.373(5) no
C4 H4 0.9300 ?
C5 C6 1.369(5) no
C5 H5 0.9300 ?
C6 H6 0.9300 ?
C7 H7 0.9300 ?
C8 C9 1.496(4) no
C9 C14 1.387(4) no
C9 C10 1.390(4) no
C10 C11 1.384(4) no
C10 H10 0.9300 ?
C11 C12 1.398(4) no
C12 C13 1.399(4) no
C13 C14 1.386(4) no
C14 H14 0.9300 ?
C15 H15A 0.9600 ?
C15 H15B 0.9600 ?
C15 H15C 0.9600 ?
C16 H16A 0.9600 ?
C16 H16B 0.9600 ?
C16 H16C 0.9600 ?
C17 H17A 0.9600 ?
C17 H17B 0.9600 ?
C17 H17C 0.9600 ?

loop_
_geom_hbond_atom_site_label_D
_geom_hbond_atom_site_label_H
_geom_hbond_atom_site_label_A
_geom_hbond_site_symmetry_A
_geom_hbond_distance_DH
_geom_hbond_distance_HA
_geom_hbond_distance_DA
_geom_hbond_angle_DHA
O1 H1 N1 . 0.82 1.94 2.670(4) 147
N2 H2 O2 4_575 0.86 2.00 2.826(4) 161.0(10)
C7 H7 O2 4_575 0.93 2.48 3.240(5) 139

loop_
_geom_torsion_atom_site_label_1
_geom_torsion_atom_site_label_2
_geom_torsion_atom_site_label_3
_geom_torsion_atom_site_label_4
_geom_torsion
C7 N1 N2 C8 -174.6(3)
O1 C1 C2 C3 178.8(3)
C6 C1 C2 C3 -1.5(5)
O1 C1 C2 C7 -3.6(5)
C6 C1 C2 C7 176.1(3)
C1 C2 C3 C4 -0.1(5)
C7 C2 C3 C4 -177.8(3)
C2 C3 C4 C5 1.5(6)
C3 C4 C5 C6 -1.2(6)
C4 C5 C6 C1 -0.4(6)
O1 C1 C6 C5 -178.5(4)
C2 C1 C6 C5 1.8(6)
N2 N1 C7 C2 -177.2(3)
C1 C2 C7 N1 5.6(5)
C3 C2 C7 N1 -176.8(3)
N1 N2 C8 O2 -0.7(5)
N1 N2 C8 C9 179.5(2)
O2 C8 C9 C14 143.6(3)
N2 C8 C9 C14 -36.7(4)
O2 C8 C9 C10 -37.9(4)
N2 C8 C9 C10 141.9(3)
C14 C9 C10 C11 3.5(5)
C8 C9 C10 C11 -175.1(3)
C15 O3 C11 C10 3.0(6)
C15 O3 C11 C12 -178.0(3)
C9 C10 C11 O3 178.1(3)
C9 C10 C11 C12 -0.9(5)
C16 O4 C12 C11 -102.2(4)
C16 O4 C12 C13 81.3(4)
O3 C11 C12 O4 1.1(5)
C10 C11 C12 O4 -179.9(3)
O3 C11 C12 C13 177.6(3)
C10 C11 C12 C13 -3.4(5)
C17 O5 C13 C14 -18.9(5)
C17 O5 C13 C12 163.4(3)
O4 C12 C13 O5 -0.7(5)
C11 C12 C13 O5 -177.1(3)
O4 C12 C13 C14 -178.4(3)
C11 C12 C13 C14 5.1(5)
O5 C13 C14 C9 179.9(3)
C12 C13 C14 C9 -2.5(5)
C10 C9 C14 C13 -1.8(5)
C8 C9 C14 C13 176.8(3)

loop_
_cod_related_entry_id
_cod_related_entry_database
_cod_related_entry_code
1 ChemSpider 12666329
